data_1568800
loop_
_publ_author_name
'Hannah, Tyler J.'
'McCarvell, W. Michael'
'Kirsch, Tamina'
'Bedard, Joseph'
'Hynes, Toren'
'Mayho, Jacqueline'
'Bamford, Karlee L.'
'Vos, Cyler W.'
'Kozak, Christopher M.'
'George, Tanner'
'Masuda, Jason D.'
'Chitnis, S. S.'

_publ_section_title
;
 Planar bismuth triamides: a tunable platform for main group Lewis acidity
 and polymerization catalysis
;
_journal_issue 17
_journal_name_full 'Chemical Science'
_journal_page_first 4549
_journal_page_last 4563
_journal_paper_doi 10.1039/D3SC00917C
_journal_volume 14
_journal_year 2023
_chemical_formula_moiety 'C42 H54 Bi N3 O4 S2, C3 H3'
_chemical_formula_sum 'C45 H57 Bi N3 O4 S2'
_chemical_formula_weight 977.03
_space_group_crystal_system triclinic
_space_group_IT_number 2
_space_group_name_Hall '-P 1'
_space_group_name_H-M_alt 'P -1'
_atom_sites_solution_hydrogens geom
_atom_sites_solution_primary dual
_audit_creation_date 2022-10-04
_audit_creation_method
;
Olex2 1.5
(compiled 2022.04.07 svn.rca3783a0 for OlexSys, GUI svn.r6498)
;
_audit_update_record
;
2022-11-04 deposited with the CCDC.	2023-04-05 downloaded from the CCDC.
;
_cell_angle_alpha 81.082(6)
_cell_angle_beta 79.522(5)
_cell_angle_gamma 65.058(5)
_cell_formula_units_Z 2
_cell_length_a 11.0336(14)
_cell_length_b 12.7111(18)
_cell_length_c 17.108(2)
_cell_measurement_reflns_used 9397
_cell_measurement_temperature 150.00
_cell_measurement_theta_max 28.97
_cell_measurement_theta_min 2.25
_cell_volume 2131.1(5)
_computing_cell_refinement 'SAINT V8.40A (Bruker AXS Inc., 2018)'
_computing_data_reduction 'SAINT V8.40A (Bruker AXS Inc., 2018)'
_computing_molecular_graphics 'Olex2 1.5 (Dolomanov et al., 2009)'
_computing_publication_material 'Olex2 1.5 (Dolomanov et al., 2009)'
_computing_structure_refinement 'SHELXL 2018/3 (Sheldrick, 2015)'
_computing_structure_solution 'SHELXT 2018/2 (Sheldrick, 2018)'
_diffrn_ambient_temperature 150.00
_diffrn_detector '100 \\times 140 mm^2^ CMOS sensor'
_diffrn_detector_area_resol_mean 7.3910
_diffrn_detector_type 'Bruker PHOTON III'
_diffrn_measured_fraction_theta_full 0.999
_diffrn_measured_fraction_theta_max 0.999
_diffrn_measurement_device '\k--geometry diffractometer'
_diffrn_measurement_device_type 'Bruker D8 VENTURE'
_diffrn_measurement_method '\f and \w scans'
_diffrn_radiation_monochromator 'multilayer mirror'
_diffrn_radiation_type MoK\a
_diffrn_radiation_wavelength 0.71073
_diffrn_reflns_av_R_equivalents 0.0660
_diffrn_reflns_av_unetI/netI 0.0410
_diffrn_reflns_Laue_measured_fraction_full 0.999
_diffrn_reflns_Laue_measured_fraction_max 0.999
_diffrn_reflns_limit_h_max 13
_diffrn_reflns_limit_h_min -13
_diffrn_reflns_limit_k_max 16
_diffrn_reflns_limit_k_min -16
_diffrn_reflns_limit_l_max 21
_diffrn_reflns_limit_l_min -21
_diffrn_reflns_number 56400
_diffrn_reflns_point_group_measured_fraction_full 0.999
_diffrn_reflns_point_group_measured_fraction_max 0.999
_diffrn_reflns_theta_full 25.242
_diffrn_reflns_theta_max 26.731
_diffrn_reflns_theta_min 1.774
_diffrn_source_current 1.4
_diffrn_source_power 0.07
_diffrn_source_type 'Incoatec I\mS 3.0'
_diffrn_source_voltage 50.0
_diffrn_standards_number 0
_exptl_absorpt_coefficient_mu 4.280
_exptl_absorpt_correction_T_max 0.0219
_exptl_absorpt_correction_T_min 0.0044
_exptl_absorpt_correction_type multi-scan
_exptl_absorpt_process_details
;
SADABS-2016/2 (Bruker,2016/2) was used for absorption correction.
wR2(int) was 0.1425 before and 0.0764 after correction.
The Ratio of minimum to maximum transmission is 0.2009.
The \l/2 correction factor is Not present.
;
_exptl_crystal_colour 'dark violet'
_exptl_crystal_colour_modifier dark
_exptl_crystal_colour_primary violet
_exptl_crystal_density_diffrn 1.523
_exptl_crystal_description prism
_exptl_crystal_F_000 990
_exptl_crystal_size_max 0.24
_exptl_crystal_size_mid 0.06
_exptl_crystal_size_min 0.03
_refine_diff_density_max 3.708
_refine_diff_density_min -1.207
_refine_diff_density_rms 0.134
_refine_ls_extinction_method none
_refine_ls_goodness_of_fit_ref 1.115
_refine_ls_hydrogen_treatment constr
_refine_ls_matrix_type full
_refine_ls_number_parameters 508
_refine_ls_number_reflns 9027
_refine_ls_number_restraints 0
_refine_ls_restrained_S_all 1.115
_refine_ls_R_factor_all 0.0720
_refine_ls_R_factor_gt 0.0503
_refine_ls_shift/su_max 0.001
_refine_ls_shift/su_mean 0.000
_refine_ls_structure_factor_coef Fsqd
_refine_ls_weighting_details 'w=1/[\s^2^(Fo^2^)+(0.0458P)^2^+10.1146P] where P=(Fo^2^+2Fc^2^)/3'
_refine_ls_weighting_scheme calc
_refine_ls_wR_factor_gt 0.1146
_refine_ls_wR_factor_ref 0.1335
_reflns_Friedel_coverage 0.000
_reflns_number_gt 7275
_reflns_number_total 9027
_reflns_threshold_expression 'I > 2\s(I)'
_cod_data_source_file d3sc00917c3.cif
_cod_data_source_block mo_2022_08_10_jdm_sc_mm_14_0m_a
_cod_depositor_comments 'Adding full bibliography for 1568798--1568802.cif.'
_cod_original_cell_volume 2131.0(5)
_cod_database_code 1568800
_shelx_shelxl_version_number 2018/3
_shelx_space_group_comment
;
The symmetry employed for this shelxl refinement is uniquely defined
by the following loop, which should always be used as a source of
symmetry information in preference to the above space-group names.
They are only intended as comments.
;
_shelx_estimated_absorpt_t_max 0.882
_shelx_estimated_absorpt_t_min 0.426
_diffrn_source_source 'microfocus sealed tube'
_olex2_refinement_description
;
1.a Ternary CH refined with riding coordinates:
 C19(H19), C22(H22), C25(H25), C34(H34), C37(H37), C40(H40)
1.b Aromatic/amide H refined with riding coordinates:
 C2(H2), C3(H3), C4(H4), C5(H5), C8(H8), C9(H9), C10(H10), C11(H11), C15(H15),
 C17(H17), C30(H30), C32(H32), C43(H43), C44(H44), C45(H45)
1.c Idealised Me refined as rotating group:
 C20(H20A,H20B,H20C), C21(H21A,H21B,H21C), C23(H23A,H23B,H23C), C24(H24A,H24B,
 H24C), C26(H26A,H26B,H26C), C27(H27A,H27B,H27C), C35(H35A,H35B,H35C), C36(H36A,
 H36B,H36C), C38(H38A,H38B,H38C), C39(H39A,H39B,H39C), C41(H41A,H41B,H41C),
 C42(H42A,H42B,H42C)
;
_olex2_submission_special_instructions 'No special instructions were received'

loop_
_space_group_symop_operation_xyz
'x, y, z'
'-x, -y, -z'

loop_
_atom_site_label
_atom_site_type_symbol
_atom_site_fract_x
_atom_site_fract_y
_atom_site_fract_z
_atom_site_U_iso_or_equiv
_atom_site_adp_type
_atom_site_occupancy
_atom_site_site_symmetry_order
_atom_site_calc_flag
_atom_site_refinement_flags_posn
_atom_site_refinement_flags_adp
_atom_site_refinement_flags_occupancy
_atom_site_disorder_assembly
_atom_site_disorder_group
Bi1 Bi 0.60905(3) 0.77863(2) 0.44060(2) 0.04777(10) Uani 1 1 d . . . . .
S1 S 0.78039(17) 0.75160(15) 0.25774(10) 0.0448(4) Uani 1 1 d . . . . .
S2 S 0.36821(17) 0.81862(15) 0.59424(10) 0.0438(4) Uani 1 1 d . . . . .
O1 O 0.7712(5) 0.8533(4) 0.2060(3) 0.0532(12) Uani 1 1 d . . . . .
O2 O 0.6676(5) 0.7200(4) 0.2666(3) 0.0506(11) Uani 1 1 d . . . . .
O3 O 0.2714(5) 0.9350(4) 0.6018(3) 0.0517(12) Uani 1 1 d . . . . .
O4 O 0.3570(5) 0.7581(4) 0.5334(3) 0.0475(11) Uani 1 1 d . . . . .
N1 N 0.7378(5) 0.8335(5) 0.4926(3) 0.0418(12) Uani 1 1 d . . . . .
N2 N 0.7892(5) 0.7708(5) 0.3472(3) 0.0415(12) Uani 1 1 d . . . . .
N3 N 0.5192(6) 0.8156(5) 0.5713(3) 0.0434(12) Uani 1 1 d . . . . .
C1 C 0.8642(6) 0.8180(6) 0.4518(4) 0.0415(14) Uani 1 1 d . . . . .
C2 C 0.9691(7) 0.8193(6) 0.4854(4) 0.0464(15) Uani 1 1 d . . . . .
H2 H 0.956937 0.830126 0.540504 0.056 Uiso 1 1 calc R U . . .
C3 C 1.0900(7) 0.8053(7) 0.4399(5) 0.0537(18) Uani 1 1 d . . . . .
H3 H 1.161702 0.805024 0.463486 0.064 Uiso 1 1 calc R U . . .
C4 C 1.1072(7) 0.7914(6) 0.3597(5) 0.0527(17) Uani 1 1 d . . . . .
H4 H 1.188734 0.787403 0.327742 0.063 Uiso 1 1 calc R U . . .
C5 C 1.0094(7) 0.7835(6) 0.3253(5) 0.0504(16) Uani 1 1 d . . . . .
H5 H 1.024172 0.771932 0.270263 0.060 Uiso 1 1 calc R U . . .
C6 C 0.8879(6) 0.7922(6) 0.3710(4) 0.0425(14) Uani 1 1 d . . . . .
C7 C 0.6827(7) 0.8910(6) 0.5629(4) 0.0438(15) Uani 1 1 d . . . . .
C8 C 0.7276(7) 0.9672(6) 0.5876(4) 0.0486(16) Uani 1 1 d . . . . .
H8 H 0.800523 0.981897 0.556663 0.058 Uiso 1 1 calc R U . . .
C9 C 0.6652(8) 1.0209(7) 0.6572(5) 0.0533(17) Uani 1 1 d . . . . .
H9 H 0.696440 1.071579 0.674310 0.064 Uiso 1 1 calc R U . . .
C10 C 0.5579(7) 1.0014(6) 0.7020(4) 0.0509(17) Uani 1 1 d . . . . .
H10 H 0.519283 1.035116 0.751277 0.061 Uiso 1 1 calc R U . . .
C11 C 0.5074(7) 0.9344(6) 0.6759(4) 0.0477(16) Uani 1 1 d . . . . .
H11 H 0.430998 0.924613 0.706075 0.057 Uiso 1 1 calc R U . . .
C12 C 0.5660(7) 0.8795(6) 0.6056(4) 0.0455(15) Uani 1 1 d . . . . .
C13 C 0.9285(7) 0.6284(6) 0.2251(4) 0.0468(15) Uani 1 1 d . . . . .
C14 C 0.9520(7) 0.5199(6) 0.2691(4) 0.0465(15) Uani 1 1 d . . . . .
C15 C 1.0594(7) 0.4233(7) 0.2396(5) 0.0518(17) Uani 1 1 d . . . . .
H15 H 1.077899 0.350184 0.269903 0.062 Uiso 1 1 calc R U . . .
C16 C 1.1413(7) 0.4269(7) 0.1690(5) 0.0538(17) Uani 1 1 d . . . . .
C17 C 1.1171(8) 0.5342(7) 0.1295(5) 0.0554(18) Uani 1 1 d . . . . .
H17 H 1.173625 0.538514 0.081223 0.066 Uiso 1 1 calc R U . . .
C18 C 1.0155(8) 0.6377(7) 0.1552(4) 0.0511(17) Uani 1 1 d . . . . .
C19 C 1.0091(9) 0.7465(7) 0.1031(5) 0.062(2) Uani 1 1 d . . . . .
H19 H 0.946698 0.814306 0.133776 0.074 Uiso 1 1 calc R U . . .
C20 C 1.1431(9) 0.7571(8) 0.0818(6) 0.075(3) Uani 1 1 d . . . . .
H20A H 1.183690 0.745817 0.130500 0.113 Uiso 1 1 calc R U . . .
H20B H 1.128793 0.834701 0.055132 0.113 Uiso 1 1 calc R U . . .
H20C H 1.203423 0.697780 0.045921 0.113 Uiso 1 1 calc R U . . .
C21 C 0.9475(11) 0.7559(9) 0.0282(6) 0.082(3) Uani 1 1 d . . . . .
H21A H 1.004330 0.688992 -0.002417 0.122 Uiso 1 1 calc R U . . .
H21B H 0.941612 0.828017 -0.004499 0.122 Uiso 1 1 calc R U . . .
H21C H 0.857081 0.756885 0.043321 0.122 Uiso 1 1 calc R U . . .
C22 C 0.8704(7) 0.5000(6) 0.3473(4) 0.0477(16) Uani 1 1 d . . . . .
H22 H 0.783280 0.570257 0.353188 0.057 Uiso 1 1 calc R U . . .
C23 C 0.9450(9) 0.4871(7) 0.4175(5) 0.0584(19) Uani 1 1 d . . . . .
H23A H 1.030175 0.417822 0.413478 0.088 Uiso 1 1 calc R U . . .
H23B H 0.889154 0.478932 0.467589 0.088 Uiso 1 1 calc R U . . .
H23C H 0.963613 0.556237 0.416334 0.088 Uiso 1 1 calc R U . . .
C24 C 0.8380(8) 0.3950(6) 0.3508(5) 0.0529(18) Uani 1 1 d . . . . .
H24A H 0.799293 0.398743 0.302696 0.079 Uiso 1 1 calc R U . . .
H24B H 0.773053 0.394347 0.398040 0.079 Uiso 1 1 calc R U . . .
H24C H 0.920796 0.323913 0.353852 0.079 Uiso 1 1 calc R U . . .
C25 C 1.2538(8) 0.3196(7) 0.1352(5) 0.060(2) Uani 1 1 d . . . . .
H25 H 1.263054 0.337920 0.075968 0.072 Uiso 1 1 calc R U . . .
C26 C 1.3866(8) 0.3001(8) 0.1600(6) 0.071(2) Uani 1 1 d . . . . .
H26A H 1.405378 0.369566 0.142909 0.106 Uiso 1 1 calc R U . . .
H26B H 1.458648 0.233006 0.134924 0.106 Uiso 1 1 calc R U . . .
H26C H 1.382002 0.285041 0.218127 0.106 Uiso 1 1 calc R U . . .
C27 C 1.2256(10) 0.2137(8) 0.1498(6) 0.073(2) Uani 1 1 d . . . . .
H27A H 1.225854 0.186310 0.206532 0.110 Uiso 1 1 calc R U . . .
H27B H 1.295106 0.152801 0.118056 0.110 Uiso 1 1 calc R U . . .
H27C H 1.137083 0.232026 0.134311 0.110 Uiso 1 1 calc R U . . .
C28 C 0.3648(7) 0.7321(6) 0.6871(4) 0.0453(15) Uani 1 1 d . . . . .
C29 C 0.4579(7) 0.6146(6) 0.6902(4) 0.0442(15) Uani 1 1 d . . . . .
C30 C 0.4523(7) 0.5448(6) 0.7600(4) 0.0474(16) Uani 1 1 d . . . . .
H30 H 0.514216 0.465387 0.762649 0.057 Uiso 1 1 calc R U . . .
C31 C 0.3594(7) 0.5865(6) 0.8266(4) 0.0485(16) Uani 1 1 d . . . . .
C32 C 0.2714(8) 0.7005(7) 0.8210(4) 0.0523(17) Uani 1 1 d . . . . .
H32 H 0.207051 0.728998 0.866121 0.063 Uiso 1 1 calc R U . . .
C33 C 0.2694(7) 0.7781(6) 0.7536(4) 0.0458(15) Uani 1 1 d . . . . .
C34 C 0.1565(8) 0.8992(7) 0.7557(5) 0.0580(19) Uani 1 1 d . . . . .
H34 H 0.192343 0.955178 0.723785 0.070 Uiso 1 1 calc R U . . .
C35 C 0.1034(12) 0.9390(8) 0.8393(6) 0.088(3) Uani 1 1 d . . . . .
H35A H 0.050320 0.896360 0.868163 0.133 Uiso 1 1 calc R U . . .
H35B H 0.046340 1.022682 0.835744 0.133 Uiso 1 1 calc R U . . .
H35C H 0.179368 0.923655 0.867847 0.133 Uiso 1 1 calc R U . . .
C36 C 0.0399(8) 0.9036(8) 0.7156(7) 0.073(3) Uani 1 1 d . . . . .
H36A H 0.071948 0.887395 0.659632 0.110 Uiso 1 1 calc R U . . .
H36B H -0.033844 0.981243 0.718224 0.110 Uiso 1 1 calc R U . . .
H36C H 0.007412 0.845156 0.743384 0.110 Uiso 1 1 calc R U . . .
C37 C 0.5650(7) 0.5536(6) 0.6225(4) 0.0472(16) Uani 1 1 d . . . . .
H37 H 0.550682 0.609375 0.573536 0.057 Uiso 1 1 calc R U . . .
C38 C 0.7044(7) 0.5261(7) 0.6430(5) 0.061(2) Uani 1 1 d . . . . .
H38A H 0.710862 0.598667 0.649868 0.091 Uiso 1 1 calc R U . . .
H38B H 0.772915 0.487075 0.599729 0.091 Uiso 1 1 calc R U . . .
H38C H 0.719240 0.474997 0.692673 0.091 Uiso 1 1 calc R U . . .
C39 C 0.5516(8) 0.4469(7) 0.6044(5) 0.0580(19) Uani 1 1 d . . . . .
H39A H 0.571682 0.388204 0.650160 0.087 Uiso 1 1 calc R U . . .
H39B H 0.614984 0.414947 0.557299 0.087 Uiso 1 1 calc R U . . .
H39C H 0.459311 0.468068 0.593975 0.087 Uiso 1 1 calc R U . . .
C40 C 0.3476(9) 0.5091(7) 0.9007(5) 0.0570(19) Uani 1 1 d . . . . .
H40 H 0.311991 0.558953 0.946419 0.068 Uiso 1 1 calc R U . . .
C41 C 0.2450(11) 0.4612(9) 0.8955(5) 0.076(3) Uani 1 1 d . . . . .
H41A H 0.158391 0.525778 0.886942 0.113 Uiso 1 1 calc R U . . .
H41B H 0.233701 0.414565 0.945364 0.113 Uiso 1 1 calc R U . . .
H41C H 0.276421 0.412106 0.850898 0.113 Uiso 1 1 calc R U . . .
C42 C 0.4792(11) 0.4123(9) 0.9191(6) 0.085(3) Uani 1 1 d . . . . .
H42A H 0.509149 0.354119 0.880396 0.127 Uiso 1 1 calc R U . . .
H42B H 0.467096 0.375658 0.973020 0.127 Uiso 1 1 calc R U . . .
H42C H 0.547147 0.444015 0.915859 0.127 Uiso 1 1 calc R U . . .
C43 C 0.5916(12) 0.9886(10) 0.0474(7) 0.088(3) Uani 1 1 d . . . . .
H43 H 0.655928 0.981092 0.080354 0.105 Uiso 1 1 calc R U . . .
C44 C 0.5302(12) 0.9145(10) 0.0616(6) 0.086(3) Uani 1 1 d . . . . .
H44 H 0.551331 0.855171 0.104435 0.103 Uiso 1 1 calc R U . . .
C45 C 0.4379(12) 0.9243(10) 0.0148(7) 0.089(3) Uani 1 1 d . . . . .
H45 H 0.394291 0.872163 0.024628 0.107 Uiso 1 1 calc R U . . .

loop_
_atom_site_aniso_label
_atom_site_aniso_U_11
_atom_site_aniso_U_22
_atom_site_aniso_U_33
_atom_site_aniso_U_23
_atom_site_aniso_U_13
_atom_site_aniso_U_12
Bi1 0.04581(16) 0.05450(17) 0.04710(16) -0.00616(11) -0.00556(11) -0.02389(12)
S1 0.0427(8) 0.0465(9) 0.0426(9) -0.0044(7) -0.0036(7) -0.0163(7)
S2 0.0424(8) 0.0446(9) 0.0447(9) -0.0030(7) -0.0049(7) -0.0186(7)
O1 0.052(3) 0.049(3) 0.047(3) 0.002(2) -0.005(2) -0.012(2)
O2 0.047(3) 0.058(3) 0.047(3) -0.006(2) -0.008(2) -0.019(2)
O3 0.048(3) 0.044(3) 0.054(3) 0.002(2) -0.007(2) -0.013(2)
O4 0.045(3) 0.051(3) 0.049(3) -0.006(2) -0.006(2) -0.022(2)
N1 0.043(3) 0.045(3) 0.043(3) -0.003(2) -0.007(2) -0.023(2)
N2 0.037(3) 0.044(3) 0.039(3) -0.008(2) 0.006(2) -0.014(2)
N3 0.050(3) 0.050(3) 0.036(3) -0.003(2) 0.002(2) -0.029(3)
C1 0.036(3) 0.039(3) 0.053(4) -0.002(3) -0.010(3) -0.018(3)
C2 0.045(4) 0.042(4) 0.053(4) -0.002(3) -0.012(3) -0.018(3)
C3 0.043(4) 0.056(4) 0.068(5) -0.003(4) -0.018(4) -0.022(3)
C4 0.046(4) 0.043(4) 0.071(5) -0.005(3) -0.003(4) -0.023(3)
C5 0.050(4) 0.043(4) 0.057(4) -0.003(3) -0.006(3) -0.018(3)
C6 0.039(3) 0.040(3) 0.052(4) -0.003(3) -0.002(3) -0.021(3)
C7 0.045(4) 0.048(4) 0.041(3) -0.002(3) -0.008(3) -0.020(3)
C8 0.048(4) 0.049(4) 0.051(4) -0.005(3) -0.010(3) -0.020(3)
C9 0.055(4) 0.050(4) 0.061(4) -0.007(3) -0.013(4) -0.025(3)
C10 0.053(4) 0.052(4) 0.047(4) -0.007(3) -0.009(3) -0.019(3)
C11 0.050(4) 0.048(4) 0.046(4) -0.002(3) -0.005(3) -0.022(3)
C12 0.048(4) 0.044(4) 0.047(4) -0.001(3) -0.009(3) -0.021(3)
C13 0.047(4) 0.050(4) 0.046(4) -0.006(3) -0.007(3) -0.021(3)
C14 0.044(4) 0.048(4) 0.049(4) -0.007(3) -0.007(3) -0.019(3)
C15 0.046(4) 0.049(4) 0.060(4) -0.003(3) -0.010(3) -0.019(3)
C16 0.047(4) 0.057(4) 0.058(4) -0.012(3) -0.001(3) -0.021(3)
C17 0.054(4) 0.054(4) 0.055(4) -0.010(3) 0.002(3) -0.020(4)
C18 0.053(4) 0.054(4) 0.048(4) -0.010(3) -0.002(3) -0.023(3)
C19 0.065(5) 0.058(5) 0.053(4) -0.006(4) 0.009(4) -0.023(4)
C20 0.071(6) 0.064(5) 0.083(6) -0.006(5) 0.014(5) -0.030(5)
C21 0.083(7) 0.073(6) 0.077(6) 0.009(5) -0.008(5) -0.026(5)
C22 0.046(4) 0.048(4) 0.051(4) -0.006(3) -0.005(3) -0.020(3)
C23 0.068(5) 0.063(5) 0.055(4) 0.001(4) -0.014(4) -0.036(4)
C24 0.061(4) 0.048(4) 0.063(5) -0.009(3) -0.022(4) -0.029(4)
C25 0.052(4) 0.060(5) 0.065(5) -0.009(4) -0.001(4) -0.020(4)
C26 0.049(4) 0.061(5) 0.096(7) -0.023(5) -0.009(4) -0.010(4)
C27 0.068(5) 0.057(5) 0.090(7) -0.018(5) -0.001(5) -0.022(4)
C28 0.039(3) 0.049(4) 0.048(4) -0.005(3) -0.006(3) -0.018(3)
C29 0.049(4) 0.044(4) 0.045(4) -0.004(3) -0.009(3) -0.023(3)
C30 0.044(4) 0.046(4) 0.049(4) -0.004(3) -0.003(3) -0.016(3)
C31 0.052(4) 0.053(4) 0.043(4) 0.000(3) -0.009(3) -0.025(3)
C32 0.057(4) 0.054(4) 0.046(4) -0.009(3) 0.000(3) -0.024(4)
C33 0.053(4) 0.046(4) 0.046(4) -0.008(3) -0.006(3) -0.026(3)
C34 0.055(4) 0.045(4) 0.071(5) -0.010(4) 0.007(4) -0.021(3)
C35 0.114(8) 0.051(5) 0.079(6) -0.021(5) 0.035(6) -0.028(5)
C36 0.046(4) 0.051(5) 0.118(8) -0.005(5) -0.008(5) -0.016(4)
C37 0.044(4) 0.039(3) 0.053(4) -0.008(3) 0.000(3) -0.012(3)
C38 0.046(4) 0.060(5) 0.068(5) -0.016(4) 0.003(4) -0.014(4)
C39 0.063(5) 0.047(4) 0.060(5) -0.010(3) -0.002(4) -0.019(4)
C40 0.071(5) 0.053(4) 0.050(4) 0.001(3) -0.009(4) -0.030(4)
C41 0.111(8) 0.092(7) 0.048(4) 0.008(4) -0.017(5) -0.066(6)
C42 0.090(7) 0.080(7) 0.070(6) 0.025(5) -0.013(5) -0.030(6)
C43 0.086(7) 0.074(7) 0.087(7) -0.012(6) -0.031(6) -0.007(6)
C44 0.099(8) 0.070(6) 0.073(6) -0.006(5) -0.017(6) -0.018(6)
C45 0.094(8) 0.088(8) 0.083(7) -0.011(6) -0.018(6) -0.032(6)

loop_
_atom_type_symbol
_atom_type_description
_atom_type_scat_dispersion_real
_atom_type_scat_dispersion_imag
_atom_type_scat_source
C C 0.0033 0.0016 'International Tables Vol C Tables 4.2.6.8 and 6.1.1.4'
H H 0.0000 0.0000 'International Tables Vol C Tables 4.2.6.8 and 6.1.1.4'
Bi Bi -4.1077 10.2566 'International Tables Vol C Tables 4.2.6.8 and 6.1.1.4'
N N 0.0061 0.0033 'International Tables Vol C Tables 4.2.6.8 and 6.1.1.4'
O O 0.0106 0.0060 'International Tables Vol C Tables 4.2.6.8 and 6.1.1.4'
S S 0.1246 0.1234 'International Tables Vol C Tables 4.2.6.8 and 6.1.1.4'

loop_
_geom_angle_atom_site_label_1
_geom_angle_atom_site_label_2
_geom_angle_atom_site_label_3
_geom_angle
_geom_angle_site_symmetry_1
_geom_angle_site_symmetry_3
_geom_angle_publ_flag
N1 Bi1 N2 71.6(2) . . ?
N1 Bi1 N3 71.3(2) . . ?
N2 Bi1 N3 142.8(2) . . ?
O1 S1 O2 116.2(3) . . ?
O1 S1 N2 109.8(3) . . ?
O1 S1 C13 110.3(3) . . ?
O2 S1 N2 104.1(3) . . ?
O2 S1 C13 107.5(3) . . ?
N2 S1 C13 108.6(3) . . ?
O3 S2 O4 117.0(3) . . ?
O3 S2 N3 110.4(3) . . ?
O3 S2 C28 110.1(3) . . ?
O4 S2 N3 103.9(3) . . ?
O4 S2 C28 107.5(3) . . ?
N3 S2 C28 107.5(3) . . ?
C1 N1 Bi1 118.7(4) . . ?
C1 N1 C7 123.7(5) . . ?
C7 N1 Bi1 117.5(4) . . ?
S1 N2 Bi1 116.3(3) . . ?
C6 N2 Bi1 117.1(4) . . ?
C6 N2 S1 126.4(5) . . ?
S2 N3 Bi1 113.5(3) . . ?
C12 N3 Bi1 115.7(4) . . ?
C12 N3 S2 124.1(5) . . ?
N1 C1 C2 124.8(6) . . ?
N1 C1 C6 116.3(5) . . ?
C2 C1 C6 118.8(6) . . ?
C1 C2 H2 119.7 . . ?
C3 C2 C1 120.6(7) . . ?
C3 C2 H2 119.7 . . ?
C2 C3 H3 120.1 . . ?
C2 C3 C4 119.8(7) . . ?
C4 C3 H3 120.1 . . ?
C3 C4 H4 119.3 . . ?
C5 C4 C3 121.4(7) . . ?
C5 C4 H4 119.3 . . ?
C4 C5 H5 120.0 . . ?
C4 C5 C6 120.0(7) . . ?
C6 C5 H5 120.0 . . ?
N2 C6 C1 114.9(6) . . ?
N2 C6 C5 126.0(6) . . ?
C5 C6 C1 118.9(6) . . ?
N1 C7 C12 116.5(6) . . ?
C8 C7 N1 124.2(6) . . ?
C8 C7 C12 119.0(6) . . ?
C7 C8 H8 120.2 . . ?
C9 C8 C7 119.6(7) . . ?
C9 C8 H8 120.2 . . ?
C8 C9 H9 119.7 . . ?
C10 C9 C8 120.7(7) . . ?
C10 C9 H9 119.7 . . ?
C9 C10 H10 119.9 . . ?
C11 C10 C9 120.3(7) . . ?
C11 C10 H10 119.9 . . ?
C10 C11 H11 119.5 . . ?
C10 C11 C12 121.1(7) . . ?
C12 C11 H11 119.5 . . ?
N3 C12 C7 115.0(6) . . ?
N3 C12 C11 126.1(6) . . ?
C11 C12 C7 118.9(6) . . ?
C14 C13 S1 117.8(5) . . ?
C14 C13 C18 120.7(7) . . ?
C18 C13 S1 121.5(6) . . ?
C13 C14 C22 125.4(6) . . ?
C15 C14 C13 117.6(7) . . ?
C15 C14 C22 117.0(7) . . ?
C14 C15 H15 118.1 . . ?
C16 C15 C14 123.8(7) . . ?
C16 C15 H15 118.1 . . ?
C15 C16 C25 123.4(7) . . ?
C17 C16 C15 116.5(7) . . ?
C17 C16 C25 120.1(7) . . ?
C16 C17 H17 117.7 . . ?
C16 C17 C18 124.5(7) . . ?
C18 C17 H17 117.7 . . ?
C13 C18 C19 127.8(7) . . ?
C17 C18 C13 116.6(7) . . ?
C17 C18 C19 115.6(7) . . ?
C18 C19 H19 107.1 . . ?
C18 C19 C20 114.2(7) . . ?
C18 C19 C21 110.1(7) . . ?
C20 C19 H19 107.1 . . ?
C20 C19 C21 110.8(8) . . ?
C21 C19 H19 107.1 . . ?
C19 C20 H20A 109.5 . . ?
C19 C20 H20B 109.5 . . ?
C19 C20 H20C 109.5 . . ?
H20A C20 H20B 109.5 . . ?
H20A C20 H20C 109.5 . . ?
H20B C20 H20C 109.5 . . ?
C19 C21 H21A 109.5 . . ?
C19 C21 H21B 109.5 . . ?
C19 C21 H21C 109.5 . . ?
H21A C21 H21B 109.5 . . ?
H21A C21 H21C 109.5 . . ?
H21B C21 H21C 109.5 . . ?
C14 C22 H22 108.0 . . ?
C14 C22 C23 110.3(6) . . ?
C23 C22 H22 108.0 . . ?
C24 C22 C14 113.3(6) . . ?
C24 C22 H22 108.0 . . ?
C24 C22 C23 109.3(6) . . ?
C22 C23 H23A 109.5 . . ?
C22 C23 H23B 109.5 . . ?
C22 C23 H23C 109.5 . . ?
H23A C23 H23B 109.5 . . ?
H23A C23 H23C 109.5 . . ?
H23B C23 H23C 109.5 . . ?
C22 C24 H24A 109.5 . . ?
C22 C24 H24B 109.5 . . ?
C22 C24 H24C 109.5 . . ?
H24A C24 H24B 109.5 . . ?
H24A C24 H24C 109.5 . . ?
H24B C24 H24C 109.5 . . ?
C16 C25 H25 105.8 . . ?
C26 C25 C16 110.9(7) . . ?
C26 C25 H25 105.8 . . ?
C27 C25 C16 114.7(7) . . ?
C27 C25 H25 105.8 . . ?
C27 C25 C26 113.0(8) . . ?
C25 C26 H26A 109.5 . . ?
C25 C26 H26B 109.5 . . ?
C25 C26 H26C 109.5 . . ?
H26A C26 H26B 109.5 . . ?
H26A C26 H26C 109.5 . . ?
H26B C26 H26C 109.5 . . ?
C25 C27 H27A 109.5 . . ?
C25 C27 H27B 109.5 . . ?
C25 C27 H27C 109.5 . . ?
H27A C27 H27B 109.5 . . ?
H27A C27 H27C 109.5 . . ?
H27B C27 H27C 109.5 . . ?
C29 C28 S2 117.2(5) . . ?
C29 C28 C33 121.3(6) . . ?
C33 C28 S2 121.5(5) . . ?
C28 C29 C37 126.6(6) . . ?
C30 C29 C28 118.1(6) . . ?
C30 C29 C37 115.3(6) . . ?
C29 C30 H30 118.8 . . ?
C29 C30 C31 122.4(7) . . ?
C31 C30 H30 118.8 . . ?
C30 C31 C40 122.4(7) . . ?
C32 C31 C30 117.6(7) . . ?
C32 C31 C40 119.9(7) . . ?
C31 C32 H32 117.8 . . ?
C31 C32 C33 124.5(7) . . ?
C33 C32 H32 117.8 . . ?
C28 C33 C34 126.4(7) . . ?
C32 C33 C28 116.2(7) . . ?
C32 C33 C34 117.1(7) . . ?
C33 C34 H34 107.9 . . ?
C33 C34 C35 113.8(7) . . ?
C33 C34 C36 109.6(6) . . ?
C35 C34 H34 107.9 . . ?
C35 C34 C36 109.7(8) . . ?
C36 C34 H34 107.9 . . ?
C34 C35 H35A 109.5 . . ?
C34 C35 H35B 109.5 . . ?
C34 C35 H35C 109.5 . . ?
H35A C35 H35B 109.5 . . ?
H35A C35 H35C 109.5 . . ?
H35B C35 H35C 109.5 . . ?
C34 C36 H36A 109.5 . . ?
C34 C36 H36B 109.5 . . ?
C34 C36 H36C 109.5 . . ?
H36A C36 H36B 109.5 . . ?
H36A C36 H36C 109.5 . . ?
H36B C36 H36C 109.5 . . ?
C29 C37 H37 107.7 . . ?
C38 C37 C29 109.5(6) . . ?
C38 C37 H37 107.7 . . ?
C39 C37 C29 111.7(6) . . ?
C39 C37 H37 107.7 . . ?
C39 C37 C38 112.4(6) . . ?
C37 C38 H38A 109.5 . . ?
C37 C38 H38B 109.5 . . ?
C37 C38 H38C 109.5 . . ?
H38A C38 H38B 109.5 . . ?
H38A C38 H38C 109.5 . . ?
H38B C38 H38C 109.5 . . ?
C37 C39 H39A 109.5 . . ?
C37 C39 H39B 109.5 . . ?
C37 C39 H39C 109.5 . . ?
H39A C39 H39B 109.5 . . ?
H39A C39 H39C 109.5 . . ?
H39B C39 H39C 109.5 . . ?
C31 C40 H40 107.2 . . ?
C31 C40 C41 109.9(7) . . ?
C31 C40 C42 114.2(7) . . ?
C41 C40 H40 107.2 . . ?
C42 C40 H40 107.2 . . ?
C42 C40 C41 110.8(8) . . ?
C40 C41 H41A 109.5 . . ?
C40 C41 H41B 109.5 . . ?
C40 C41 H41C 109.5 . . ?
H41A C41 H41B 109.5 . . ?
H41A C41 H41C 109.5 . . ?
H41B C41 H41C 109.5 . . ?
C40 C42 H42A 109.5 . . ?
C40 C42 H42B 109.5 . . ?
C40 C42 H42C 109.5 . . ?
H42A C42 H42B 109.5 . . ?
H42A C42 H42C 109.5 . . ?
H42B C42 H42C 109.5 . . ?
C44 C43 H43 119.6 . . ?
C44 C43 C45 120.8(11) . 2_675 ?
C45 C43 H43 119.6 2_675 . ?
C43 C44 H44 119.9 . . ?
C43 C44 C45 120.2(11) . . ?
C45 C44 H44 119.9 . . ?
C43 C45 H45 120.5 2_675 . ?
C44 C45 C43 119.0(12) . 2_675 ?
C44 C45 H45 120.5 . . ?

loop_
_geom_bond_atom_site_label_1
_geom_bond_atom_site_label_2
_geom_bond_distance
_geom_bond_site_symmetry_2
_geom_bond_publ_flag
Bi1 N1 2.186(5) . ?
Bi1 N2 2.290(5) . ?
Bi1 N3 2.308(5) . ?
S1 O1 1.425(5) . ?
S1 O2 1.438(5) . ?
S1 N2 1.613(6) . ?
S1 C13 1.793(7) . ?
S2 O3 1.422(5) . ?
S2 O4 1.438(5) . ?
S2 N3 1.626(6) . ?
S2 C28 1.791(7) . ?
N1 C1 1.389(8) . ?
N1 C7 1.408(9) . ?
N2 C6 1.368(8) . ?
N3 C12 1.372(9) . ?
C1 C2 1.391(9) . ?
C1 C6 1.422(10) . ?
C2 H2 0.9500 . ?
C2 C3 1.373(10) . ?
C3 H3 0.9500 . ?
C3 C4 1.378(11) . ?
C4 H4 0.9500 . ?
C4 C5 1.365(10) . ?
C5 H5 0.9500 . ?
C5 C6 1.392(10) . ?
C7 C8 1.404(10) . ?
C7 C12 1.413(10) . ?
C8 H8 0.9500 . ?
C8 C9 1.384(10) . ?
C9 H9 0.9500 . ?
C9 C10 1.382(11) . ?
C10 H10 0.9500 . ?
C10 C11 1.358(10) . ?
C11 H11 0.9500 . ?
C11 C12 1.397(10) . ?
C13 C14 1.408(10) . ?
C13 C18 1.415(10) . ?
C14 C15 1.384(10) . ?
C14 C22 1.521(10) . ?
C15 H15 0.9500 . ?
C15 C16 1.377(11) . ?
C16 C17 1.364(11) . ?
C16 C25 1.513(11) . ?
C17 H17 0.9500 . ?
C17 C18 1.392(10) . ?
C18 C19 1.506(11) . ?
C19 H19 1.0000 . ?
C19 C20 1.514(12) . ?
C19 C21 1.523(13) . ?
C20 H20A 0.9800 . ?
C20 H20B 0.9800 . ?
C20 H20C 0.9800 . ?
C21 H21A 0.9800 . ?
C21 H21B 0.9800 . ?
C21 H21C 0.9800 . ?
C22 H22 1.0000 . ?
C22 C23 1.527(10) . ?
C22 C24 1.510(9) . ?
C23 H23A 0.9800 . ?
C23 H23B 0.9800 . ?
C23 H23C 0.9800 . ?
C24 H24A 0.9800 . ?
C24 H24B 0.9800 . ?
C24 H24C 0.9800 . ?
C25 H25 1.0000 . ?
C25 C26 1.508(11) . ?
C25 C27 1.480(12) . ?
C26 H26A 0.9800 . ?
C26 H26B 0.9800 . ?
C26 H26C 0.9800 . ?
C27 H27A 0.9800 . ?
C27 H27B 0.9800 . ?
C27 H27C 0.9800 . ?
C28 C29 1.411(10) . ?
C28 C33 1.411(10) . ?
C29 C30 1.382(10) . ?
C29 C37 1.531(9) . ?
C30 H30 0.9500 . ?
C30 C31 1.390(10) . ?
C31 C32 1.362(10) . ?
C31 C40 1.501(10) . ?
C32 H32 0.9500 . ?
C32 C33 1.394(10) . ?
C33 C34 1.519(10) . ?
C34 H34 1.0000 . ?
C34 C35 1.522(12) . ?
C34 C36 1.542(12) . ?
C35 H35A 0.9800 . ?
C35 H35B 0.9800 . ?
C35 H35C 0.9800 . ?
C36 H36A 0.9800 . ?
C36 H36B 0.9800 . ?
C36 H36C 0.9800 . ?
C37 H37 1.0000 . ?
C37 C38 1.522(10) . ?
C37 C39 1.509(10) . ?
C38 H38A 0.9800 . ?
C38 H38B 0.9800 . ?
C38 H38C 0.9800 . ?
C39 H39A 0.9800 . ?
C39 H39B 0.9800 . ?
C39 H39C 0.9800 . ?
C40 H40 1.0000 . ?
C40 C41 1.516(12) . ?
C40 C42 1.504(12) . ?
C41 H41A 0.9800 . ?
C41 H41B 0.9800 . ?
C41 H41C 0.9800 . ?
C42 H42A 0.9800 . ?
C42 H42B 0.9800 . ?
C42 H42C 0.9800 . ?
C43 H43 0.9500 . ?
C43 C44 1.347(16) . ?
C43 C45 1.386(15) 2_675 ?
C44 H44 0.9500 . ?
C44 C45 1.361(15) . ?
C45 H45 0.9500 . ?

loop_
_geom_hbond_atom_site_label_D
_geom_hbond_atom_site_label_H
_geom_hbond_atom_site_label_A
_geom_hbond_distance_DH
_geom_hbond_distance_HA
_geom_hbond_distance_DA
_geom_hbond_angle_DHA
_geom_hbond_site_symmetry_A
_geom_hbond_publ_flag
C19 H19 O1 1.00 2.01 2.808(9) 135.3 . yes
C34 H34 O3 1.00 2.12 2.765(10) 120.5 . yes

loop_
_geom_torsion_atom_site_label_1
_geom_torsion_atom_site_label_2
_geom_torsion_atom_site_label_3
_geom_torsion_atom_site_label_4
_geom_torsion
_geom_torsion_site_symmetry_1
_geom_torsion_site_symmetry_2
_geom_torsion_site_symmetry_3
_geom_torsion_site_symmetry_4
_geom_torsion_publ_flag
Bi1 N1 C1 C2 -162.3(5) . . . . ?
Bi1 N1 C1 C6 13.9(8) . . . . ?
Bi1 N1 C7 C8 -155.7(6) . . . . ?
Bi1 N1 C7 C12 17.3(8) . . . . ?
Bi1 N2 C6 C1 -0.5(7) . . . . ?
Bi1 N2 C6 C5 175.1(5) . . . . ?
Bi1 N3 C12 C7 -13.5(8) . . . . ?
Bi1 N3 C12 C11 164.9(6) . . . . ?
S1 N2 C6 C1 173.7(5) . . . . ?
S1 N2 C6 C5 -10.7(10) . . . . ?
S1 C13 C14 C15 174.3(5) . . . . ?
S1 C13 C14 C22 -6.8(10) . . . . ?
S1 C13 C18 C17 -171.7(6) . . . . ?
S1 C13 C18 C19 6.2(11) . . . . ?
S2 N3 C12 C7 -162.7(5) . . . . ?
S2 N3 C12 C11 15.7(10) . . . . ?
S2 C28 C29 C30 -176.7(5) . . . . ?
S2 C28 C29 C37 1.8(9) . . . . ?
S2 C28 C33 C32 176.2(5) . . . . ?
S2 C28 C33 C34 3.2(10) . . . . ?
O1 S1 N2 Bi1 113.2(3) . . . . ?
O1 S1 N2 C6 -61.0(6) . . . . ?
O1 S1 C13 C14 -179.0(5) . . . . ?
O1 S1 C13 C18 -2.4(7) . . . . ?
O2 S1 N2 Bi1 -11.8(4) . . . . ?
O2 S1 N2 C6 173.9(6) . . . . ?
O2 S1 C13 C14 -51.4(6) . . . . ?
O2 S1 C13 C18 125.3(6) . . . . ?
O3 S2 N3 Bi1 -106.9(3) . . . . ?
O3 S2 N3 C12 42.8(6) . . . . ?
O3 S2 C28 C29 -178.3(5) . . . . ?
O3 S2 C28 C33 4.2(7) . . . . ?
O4 S2 N3 Bi1 19.2(4) . . . . ?
O4 S2 N3 C12 169.0(5) . . . . ?
O4 S2 C28 C29 53.3(6) . . . . ?
O4 S2 C28 C33 -124.3(6) . . . . ?
N1 C1 C2 C3 -178.8(7) . . . . ?
N1 C1 C6 N2 -8.3(9) . . . . ?
N1 C1 C6 C5 175.7(6) . . . . ?
N1 C7 C8 C9 179.0(7) . . . . ?
N1 C7 C12 N3 -1.7(9) . . . . ?
N1 C7 C12 C11 179.7(6) . . . . ?
N2 S1 C13 C14 60.6(6) . . . . ?
N2 S1 C13 C18 -122.7(6) . . . . ?
N3 S2 C28 C29 -58.0(6) . . . . ?
N3 S2 C28 C33 124.5(6) . . . . ?
C1 N1 C7 C8 19.1(10) . . . . ?
C1 N1 C7 C12 -167.8(6) . . . . ?
C1 C2 C3 C4 1.0(11) . . . . ?
C2 C1 C6 N2 168.1(6) . . . . ?
C2 C1 C6 C5 -7.9(10) . . . . ?
C2 C3 C4 C5 -4.5(11) . . . . ?
C3 C4 C5 C6 1.6(11) . . . . ?
C4 C5 C6 N2 -170.9(7) . . . . ?
C4 C5 C6 C1 4.6(10) . . . . ?
C6 C1 C2 C3 5.1(10) . . . . ?
C7 N1 C1 C2 22.9(10) . . . . ?
C7 N1 C1 C6 -160.9(6) . . . . ?
C7 C8 C9 C10 -0.9(11) . . . . ?
C8 C7 C12 N3 171.7(6) . . . . ?
C8 C7 C12 C11 -6.8(10) . . . . ?
C8 C9 C10 C11 -3.7(12) . . . . ?
C9 C10 C11 C12 2.9(11) . . . . ?
C10 C11 C12 N3 -176.0(7) . . . . ?
C10 C11 C12 C7 2.4(11) . . . . ?
C12 C7 C8 C9 6.1(10) . . . . ?
C13 S1 N2 Bi1 -126.1(3) . . . . ?
C13 S1 N2 C6 59.7(6) . . . . ?
C13 C14 C15 C16 -2.2(11) . . . . ?
C13 C14 C22 C23 -100.8(8) . . . . ?
C13 C14 C22 C24 136.4(7) . . . . ?
C13 C18 C19 C20 132.6(9) . . . . ?
C13 C18 C19 C21 -102.0(9) . . . . ?
C14 C13 C18 C17 4.9(11) . . . . ?
C14 C13 C18 C19 -177.2(7) . . . . ?
C14 C15 C16 C17 3.9(12) . . . . ?
C14 C15 C16 C25 -176.5(7) . . . . ?
C15 C14 C22 C23 78.1(8) . . . . ?
C15 C14 C22 C24 -44.7(9) . . . . ?
C15 C16 C17 C18 -1.1(12) . . . . ?
C15 C16 C25 C26 -94.3(10) . . . . ?
C15 C16 C25 C27 35.1(12) . . . . ?
C16 C17 C18 C13 -3.1(12) . . . . ?
C16 C17 C18 C19 178.7(8) . . . . ?
C17 C16 C25 C26 85.2(10) . . . . ?
C17 C16 C25 C27 -145.4(8) . . . . ?
C17 C18 C19 C20 -49.4(10) . . . . ?
C17 C18 C19 C21 75.9(9) . . . . ?
C18 C13 C14 C15 -2.4(10) . . . . ?
C18 C13 C14 C22 176.5(7) . . . . ?
C22 C14 C15 C16 178.9(7) . . . . ?
C25 C16 C17 C18 179.3(7) . . . . ?
C28 S2 N3 Bi1 132.9(3) . . . . ?
C28 S2 N3 C12 -77.3(6) . . . . ?
C28 C29 C30 C31 -0.3(11) . . . . ?
C28 C29 C37 C38 110.5(8) . . . . ?
C28 C29 C37 C39 -124.4(8) . . . . ?
C28 C33 C34 C35 -159.2(8) . . . . ?
C28 C33 C34 C36 77.6(9) . . . . ?
C29 C28 C33 C32 -1.2(10) . . . . ?
C29 C28 C33 C34 -174.2(7) . . . . ?
C29 C30 C31 C32 0.3(11) . . . . ?
C29 C30 C31 C40 176.2(7) . . . . ?
C30 C29 C37 C38 -71.0(8) . . . . ?
C30 C29 C37 C39 54.2(8) . . . . ?
C30 C31 C32 C33 -0.8(12) . . . . ?
C30 C31 C40 C41 -91.1(9) . . . . ?
C30 C31 C40 C42 34.0(11) . . . . ?
C31 C32 C33 C28 1.2(11) . . . . ?
C31 C32 C33 C34 174.9(7) . . . . ?
C32 C31 C40 C41 84.7(9) . . . . ?
C32 C31 C40 C42 -150.2(8) . . . . ?
C32 C33 C34 C35 27.8(10) . . . . ?
C32 C33 C34 C36 -95.4(8) . . . . ?
C33 C28 C29 C30 0.8(10) . . . . ?
C33 C28 C29 C37 179.3(6) . . . . ?
C37 C29 C30 C31 -179.0(6) . . . . ?
C40 C31 C32 C33 -176.7(7) . . . . ?
C43 C44 C45 C43 0.0(19) . . . 2_675 ?
C45 C43 C44 C45 0.0(19) 2_675 . . . ?
